data_7248765
loop_
_publ_author_name
'Wen, Changting'
'Sun, Guojin'
'Liu, Lang'
'Zhang, Jun'
'She, Mengyao'
'Yang, Zheng'
'Liu, Ping'
'Zhang, Shengyong'
'Li, Jianli'

_publ_section_title
;
 Light-assisted green and efficient construction of
 thiadiazole/selenadiazole derivatives
;
_journal_issue 13
_journal_name_full 'Green Chemistry'
_journal_page_first 7944
_journal_page_last 7950
_journal_paper_doi 10.1039/D4GC02211D
_journal_volume 26
_journal_year 2024
_chemical_formula_moiety 'C17 H10 Br N3 S, 0.3[CHCl3]'
_chemical_formula_sum 'C17.3 H10.3 Br Cl0.9 N3 S'
_chemical_formula_weight 404.06
_space_group_crystal_system monoclinic
_space_group_IT_number 15
_space_group_name_Hall '-C 2yc'
_space_group_name_H-M_alt 'C 1 2/c 1'
_atom_sites_solution_hydrogens geom
_atom_sites_solution_primary dual
_audit_creation_date 2021-12-21
_audit_creation_method
;
Olex2 1.5
(compiled 2021.12.09 svn.r5202d8cf for OlexSys, GUI svn.r6439)
;
_audit_update_record
;
2023-06-07 deposited with the CCDC.	2024-06-04 downloaded from the CCDC.
;
_cell_angle_alpha 90
_cell_angle_beta 111.657(7)
_cell_angle_gamma 90
_cell_formula_units_Z 8
_cell_length_a 27.47(2)
_cell_length_b 3.862(3)
_cell_length_c 32.65(3)
_cell_measurement_reflns_used 8859
_cell_measurement_temperature 220.00
_cell_measurement_theta_max 54.623
_cell_measurement_theta_min 2.529
_cell_volume 3219(5)
_computing_cell_refinement 'SAINT V8.38A (Bruker, 2018)'
_computing_data_reduction 'SAINT V8.38A (Bruker, 2018)'
_computing_molecular_graphics 'Olex2 1.5 (Dolomanov et al., 2009)'
_computing_publication_material 'Olex2 1.5 (Dolomanov et al., 2009)'
_computing_structure_refinement 'SHELXL 2018/3 (Sheldrick, 2015)'
_computing_structure_solution 'SHELXT 2014/5 (Sheldrick, 2014)'
_diffrn_ambient_temperature 220.00
_diffrn_measured_fraction_theta_full 1.000
_diffrn_measured_fraction_theta_max 0.999
_diffrn_measurement_device_type CCD
_diffrn_radiation_type GaK\a
_diffrn_radiation_wavelength 1.34138
_diffrn_reflns_av_R_equivalents 0.0459
_diffrn_reflns_av_unetI/netI 0.0259
_diffrn_reflns_Laue_measured_fraction_full 1.000
_diffrn_reflns_Laue_measured_fraction_max 0.999
_diffrn_reflns_limit_h_max 32
_diffrn_reflns_limit_h_min -32
_diffrn_reflns_limit_k_max 4
_diffrn_reflns_limit_k_min -4
_diffrn_reflns_limit_l_max 39
_diffrn_reflns_limit_l_min -39
_diffrn_reflns_number 24073
_diffrn_reflns_point_group_measured_fraction_full 1.000
_diffrn_reflns_point_group_measured_fraction_max 0.999
_diffrn_reflns_theta_full 53.594
_diffrn_reflns_theta_max 54.965
_diffrn_reflns_theta_min 2.533
_diffrn_source_current 2.23
_diffrn_source_power 0.1557878
_diffrn_source_voltage 69.86
_exptl_absorpt_coefficient_mu 4.026
_exptl_absorpt_correction_T_max 0.7508
_exptl_absorpt_correction_T_min 0.5236
_exptl_absorpt_correction_type multi-scan
_exptl_absorpt_process_details
;
SADABS-2016/2 (Bruker,2016/2) was used for absorption correction.
wR2(int) was 0.1693 before and 0.0511 after correction.
The Ratio of minimum to maximum transmission is 0.6974.
The \l/2 correction factor is Not present.
;
_exptl_crystal_colour colourless
_exptl_crystal_colour_primary colourless
_exptl_crystal_density_diffrn 1.667
_exptl_crystal_description block
_exptl_crystal_F_000 1611
_refine_diff_density_max 0.635
_refine_diff_density_min -0.579
_refine_diff_density_rms 0.064
_refine_ls_extinction_method none
_refine_ls_goodness_of_fit_ref 1.037
_refine_ls_hydrogen_treatment constr
_refine_ls_matrix_type full
_refine_ls_number_parameters 199
_refine_ls_number_reflns 3068
_refine_ls_number_restraints 0
_refine_ls_restrained_S_all 1.037
_refine_ls_R_factor_all 0.0426
_refine_ls_R_factor_gt 0.0309
_refine_ls_shift/su_max 0.002
_refine_ls_shift/su_mean 0.000
_refine_ls_structure_factor_coef Fsqd
_refine_ls_weighting_details 'w=1/[\s^2^(Fo^2^)+(0.0417P)^2^+3.6824P] where P=(Fo^2^+2Fc^2^)/3'
_refine_ls_weighting_scheme calc
_refine_ls_wR_factor_gt 0.0778
_refine_ls_wR_factor_ref 0.0825
_reflns_Friedel_coverage 0.000
_reflns_number_gt 2501
_reflns_number_total 3068
_reflns_threshold_expression 'I > 2\s(I)'
_cod_data_source_file d4gc02211d2.cif
_cod_data_source_block m3
_cod_depositor_comments 'Adding full bibliography for 7248764--7248765.cif.'
_cod_original_cell_volume 3220(4)
_cod_original_formula_sum 'C17.30 H10.30 Br Cl0.90 N3 S'
_cod_database_code 7248765
_shelx_shelxl_version_number 2018/3
_shelx_space_group_comment
;
The symmetry employed for this shelxl refinement is uniquely defined
by the following loop, which should always be used as a source of
symmetry information in preference to the above space-group names.
They are only intended as comments.
;
_olex2_refinement_description
;
1. Fixed Uiso
 At 1.2 times of:
  All C(H) groups
2.a Aromatic/amide H refined with riding coordinates:
 C2(H2), C3(H3), C7(H7), C9(H9), C11(H11), C12(H12), C13(H13), C14(H14),
 C15(H15), C17(H17)
;
_smtbx_masks_special_details
;
A solvent mask was calculated and 144 electrons were 
found in a volume of 460\%A^3^ in 1 void per unit cell. 
This is consistent with the presence of 
0.3[CHCl3] per Asymmetric Unit 
which account for 139 electrons 
per unit cell.
;
_smtbx_masks_void_probe_radius 1.2
_smtbx_masks_void_truncation_radius 1.2
_olex2_submission_special_instructions 'No special instructions were received'

loop_
_space_group_symop_operation_xyz
'x, y, z'
'-x, y, -z+1/2'
'x+1/2, y+1/2, z'
'-x+1/2, y+1/2, -z+1/2'
'-x, -y, -z'
'x, -y, z-1/2'
'-x+1/2, -y+1/2, -z'
'x+1/2, -y+1/2, z-1/2'

loop_
_atom_site_label
_atom_site_type_symbol
_atom_site_fract_x
_atom_site_fract_y
_atom_site_fract_z
_atom_site_U_iso_or_equiv
_atom_site_adp_type
_atom_site_occupancy
_atom_site_site_symmetry_order
_atom_site_calc_flag
_atom_site_refinement_flags_posn
_atom_site_refinement_flags_adp
_atom_site_refinement_flags_occupancy
_atom_site_disorder_assembly
_atom_site_disorder_group
Br1 Br 0.65244(2) 0.02193(7) 0.76009(2) 0.04645(12) Uani 1 1 d . . . . .
S1 S 0.66139(2) 0.89586(18) 0.50872(2) 0.03554(16) Uani 1 1 d . . . . .
N1 N 0.64614(8) 0.6317(5) 0.58814(6) 0.0320(4) Uani 1 1 d . . . . .
N2 N 0.57489(9) 1.0383(6) 0.44687(7) 0.0457(6) Uani 1 1 d . . . . .
N3 N 0.56175(8) 0.9126(7) 0.48088(7) 0.0462(6) Uani 1 1 d . . . . .
C1 C 0.60024(9) 0.6870(6) 0.55614(7) 0.0323(5) Uani 1 1 d . . . . .
C2 C 0.63988(12) 1.4305(7) 0.35658(9) 0.0470(7) Uani 1 1 d . . . . .
H2 H 0.618521 1.532991 0.329879 0.056 Uiso 1 1 calc R U . . .
C3 C 0.61803(11) 1.3184(7) 0.38606(8) 0.0428(6) Uani 1 1 d . . . . .
H3 H 0.581891 1.345009 0.379380 0.051 Uiso 1 1 calc R U . . .
C4 C 0.64529(10) 0.4936(6) 0.62629(7) 0.0311(5) Uani 1 1 d . . . . .
C5 C 0.62505(10) 1.0432(6) 0.45637(7) 0.0330(6) Uani 1 1 d . . . . .
C6 C 0.59838(10) 0.4027(7) 0.63189(8) 0.0338(5) Uani 1 1 d . . . . .
C7 C 0.72439(11) 1.2425(8) 0.40529(8) 0.0455(7) Uani 1 1 d . . . . .
H7 H 0.760487 1.215937 0.411784 0.055 Uiso 1 1 calc R U . . .
C8 C 0.60270(9) 0.8296(7) 0.51528(7) 0.0330(5) Uani 1 1 d . . . . .
C9 C 0.70257(10) 1.1314(7) 0.43491(8) 0.0405(6) Uani 1 1 d . . . . .
H9 H 0.724087 1.030850 0.461700 0.049 Uiso 1 1 calc R U . . .
C10 C 0.64864(10) 0.2103(6) 0.70526(7) 0.0355(6) Uani 1 1 d . . . . .
C11 C 0.55153(10) 0.6144(7) 0.55900(8) 0.0405(6) Uani 1 1 d . . . . .
H11 H 0.520190 0.665527 0.535423 0.049 Uiso 1 1 calc R U . . .
C12 C 0.69374(10) 0.4403(6) 0.66147(8) 0.0354(6) Uani 1 1 d . . . . .
H12 H 0.725153 0.502125 0.658114 0.043 Uiso 1 1 calc R U . . .
C13 C 0.55069(10) 0.4687(7) 0.59659(8) 0.0414(6) Uani 1 1 d . . . . .
H13 H 0.518622 0.412206 0.599093 0.050 Uiso 1 1 calc R U . . .
C14 C 0.69511(10) 0.3002(7) 0.70010(7) 0.0380(6) Uani 1 1 d . . . . .
H14 H 0.727399 0.264160 0.723287 0.046 Uiso 1 1 calc R U . . .
C15 C 0.69284(12) 1.3933(7) 0.36598(9) 0.0452(7) Uani 1 1 d . . . . .
H15 H 0.707486 1.470180 0.345729 0.054 Uiso 1 1 calc R U . . .
C16 C 0.64921(10) 1.1663(6) 0.42561(7) 0.0338(5) Uani 1 1 d . . . . .
C17 C 0.60097(10) 0.2571(7) 0.67240(8) 0.0381(6) Uani 1 1 d . . . . .
H17 H 0.570148 0.193136 0.676640 0.046 Uiso 1 1 calc R U . . .

loop_
_atom_site_aniso_label
_atom_site_aniso_U_11
_atom_site_aniso_U_22
_atom_site_aniso_U_33
_atom_site_aniso_U_23
_atom_site_aniso_U_13
_atom_site_aniso_U_12
Br1 0.0703(2) 0.04148(19) 0.02989(16) 0.00420(11) 0.02116(14) 0.00246(14)
S1 0.0349(3) 0.0417(4) 0.0275(3) 0.0037(2) 0.0087(2) 0.0006(3)
N1 0.0357(11) 0.0330(11) 0.0267(10) 0.0002(8) 0.0108(9) 0.0002(9)
N2 0.0393(13) 0.0659(17) 0.0312(11) 0.0122(10) 0.0124(10) 0.0070(11)
N3 0.0361(12) 0.0695(16) 0.0329(11) 0.0132(11) 0.0127(10) 0.0063(11)
C1 0.0375(13) 0.0316(13) 0.0282(11) -0.0011(10) 0.0127(10) 0.0035(11)
C2 0.064(2) 0.0438(16) 0.0337(14) 0.0056(12) 0.0189(13) 0.0029(14)
C3 0.0483(16) 0.0440(16) 0.0372(13) 0.0054(12) 0.0171(12) 0.0043(13)
C4 0.0390(14) 0.0289(13) 0.0254(11) -0.0026(9) 0.0119(10) 0.0009(11)
C5 0.0416(15) 0.0306(13) 0.0254(11) -0.0003(9) 0.0109(10) 0.0040(11)
C6 0.0382(14) 0.0347(13) 0.0293(12) -0.0014(10) 0.0136(10) 0.0006(11)
C7 0.0446(15) 0.0562(18) 0.0388(14) -0.0098(13) 0.0189(12) -0.0075(14)
C8 0.0334(13) 0.0350(13) 0.0286(12) 0.0010(10) 0.0092(10) 0.0033(11)
C9 0.0433(15) 0.0459(15) 0.0298(12) -0.0032(11) 0.0106(11) 0.0002(13)
C10 0.0514(16) 0.0309(13) 0.0256(11) -0.0011(10) 0.0159(11) 0.0004(12)
C11 0.0319(13) 0.0549(17) 0.0314(13) 0.0042(12) 0.0079(11) 0.0017(13)
C12 0.0333(13) 0.0408(15) 0.0314(12) -0.0014(10) 0.0110(10) -0.0010(11)
C13 0.0344(14) 0.0537(17) 0.0374(14) 0.0030(12) 0.0148(11) -0.0017(13)
C14 0.0411(14) 0.0384(15) 0.0287(12) -0.0015(10) 0.0059(11) 0.0034(12)
C15 0.0655(19) 0.0412(15) 0.0382(14) -0.0074(12) 0.0299(14) -0.0124(14)
C16 0.0456(15) 0.0287(13) 0.0280(11) -0.0028(10) 0.0145(11) -0.0007(11)
C17 0.0424(15) 0.0393(15) 0.0369(13) 0.0001(11) 0.0195(12) -0.0014(12)

loop_
_atom_type_symbol
_atom_type_description
_atom_type_scat_dispersion_real
_atom_type_scat_dispersion_imag
_atom_type_scat_source
Br Br -0.9338 1.0006 'International Tables Vol C Tables 4.2.6.8 and 6.1.1.4'
C C 0.0137 0.0067 'International Tables Vol C Tables 4.2.6.8 and 6.1.1.4'
Cl Cl 0.3281 0.5435 'International Tables Vol C Tables 4.2.6.8 and 6.1.1.4'
H H 0.0000 0.0000 'International Tables Vol C Tables 4.2.6.8 and 6.1.1.4'
N N 0.0241 0.0134 'International Tables Vol C Tables 4.2.6.8 and 6.1.1.4'
S S 0.2925 0.4295 'International Tables Vol C Tables 4.2.6.8 and 6.1.1.4'

loop_
_geom_angle_atom_site_label_1
_geom_angle_atom_site_label_2
_geom_angle_atom_site_label_3
_geom_angle
_geom_angle_site_symmetry_1
_geom_angle_site_symmetry_3
_geom_angle_publ_flag
C8 S1 C5 86.92(12) . . ?
C1 N1 C4 116.8(2) . . ?
C5 N2 N3 112.6(2) . . ?
C8 N3 N2 112.5(2) . . ?
N1 C1 C8 115.3(2) . . ?
N1 C1 C11 124.7(2) . . ?
C11 C1 C8 120.0(2) . . ?
C3 C2 H2 119.8 . . ?
C3 C2 C15 120.5(3) . . ?
C15 C2 H2 119.8 . . ?
C2 C3 H3 119.9 . . ?
C2 C3 C16 120.2(3) . . ?
C16 C3 H3 119.9 . . ?
N1 C4 C6 122.7(2) . . ?
N1 C4 C12 118.1(2) . . ?
C6 C4 C12 119.2(2) . . ?
N2 C5 S1 114.02(18) . . ?
N2 C5 C16 123.3(2) . . ?
C16 C5 S1 122.7(2) . . ?
C4 C6 C13 117.7(2) . . ?
C4 C6 C17 119.1(2) . . ?
C13 C6 C17 123.1(2) . . ?
C9 C7 H7 120.2 . . ?
C9 C7 C15 119.7(3) . . ?
C15 C7 H7 120.2 . . ?
N3 C8 S1 113.98(19) . . ?
N3 C8 C1 124.2(2) . . ?
C1 C8 S1 121.87(17) . . ?
C7 C9 H9 119.6 . . ?
C7 C9 C16 120.8(2) . . ?
C16 C9 H9 119.6 . . ?
C14 C10 Br1 118.42(18) . . ?
C17 C10 Br1 119.67(19) . . ?
C17 C10 C14 121.9(2) . . ?
C1 C11 H11 120.7 . . ?
C13 C11 C1 118.5(2) . . ?
C13 C11 H11 120.7 . . ?
C4 C12 H12 119.8 . . ?
C14 C12 C4 120.4(2) . . ?
C14 C12 H12 119.8 . . ?
C6 C13 H13 120.3 . . ?
C11 C13 C6 119.5(2) . . ?
C11 C13 H13 120.3 . . ?
C10 C14 H14 120.0 . . ?
C12 C14 C10 119.9(2) . . ?
C12 C14 H14 120.0 . . ?
C2 C15 C7 119.9(3) . . ?
C2 C15 H15 120.1 . . ?
C7 C15 H15 120.1 . . ?
C3 C16 C5 119.5(2) . . ?
C3 C16 C9 118.9(2) . . ?
C9 C16 C5 121.6(2) . . ?
C6 C17 H17 120.3 . . ?
C10 C17 C6 119.4(2) . . ?
C10 C17 H17 120.3 . . ?

loop_
_geom_bond_atom_site_label_1
_geom_bond_atom_site_label_2
_geom_bond_distance
_geom_bond_site_symmetry_2
_geom_bond_publ_flag
Br1 C10 1.899(3) . ?
S1 C5 1.727(3) . ?
S1 C8 1.722(3) . ?
N1 C1 1.325(3) . ?
N1 C4 1.363(3) . ?
N2 N3 1.376(3) . ?
N2 C5 1.296(4) . ?
N3 C8 1.303(3) . ?
C1 C8 1.468(3) . ?
C1 C11 1.404(4) . ?
C2 H2 0.9400 . ?
C2 C3 1.379(4) . ?
C2 C15 1.379(4) . ?
C3 H3 0.9400 . ?
C3 C16 1.389(3) . ?
C4 C6 1.411(4) . ?
C4 C12 1.416(3) . ?
C5 C16 1.472(3) . ?
C6 C13 1.412(4) . ?
C6 C17 1.415(3) . ?
C7 H7 0.9400 . ?
C7 C9 1.381(4) . ?
C7 C15 1.384(4) . ?
C9 H9 0.9400 . ?
C9 C16 1.390(4) . ?
C10 C14 1.392(4) . ?
C10 C17 1.364(3) . ?
C11 H11 0.9400 . ?
C11 C13 1.358(4) . ?
C12 H12 0.9400 . ?
C12 C14 1.360(4) . ?
C13 H13 0.9400 . ?
C14 H14 0.9400 . ?
C15 H15 0.9400 . ?
C17 H17 0.9400 . ?

loop_
_geom_torsion_atom_site_label_1
_geom_torsion_atom_site_label_2
_geom_torsion_atom_site_label_3
_geom_torsion_atom_site_label_4
_geom_torsion
_geom_torsion_site_symmetry_1
_geom_torsion_site_symmetry_2
_geom_torsion_site_symmetry_3
_geom_torsion_site_symmetry_4
_geom_torsion_publ_flag
Br1 C10 C14 C12 -179.07(19) . . . . ?
Br1 C10 C17 C6 178.98(19) . . . . ?
S1 C5 C16 C3 -172.5(2) . . . . ?
S1 C5 C16 C9 8.1(3) . . . . ?
N1 C1 C8 S1 3.5(3) . . . . ?
N1 C1 C8 N3 -177.4(2) . . . . ?
N1 C1 C11 C13 -1.8(4) . . . . ?
N1 C4 C6 C13 -1.8(4) . . . . ?
N1 C4 C6 C17 179.3(2) . . . . ?
N1 C4 C12 C14 -179.4(2) . . . . ?
N2 N3 C8 S1 -0.5(3) . . . . ?
N2 N3 C8 C1 -179.6(2) . . . . ?
N2 C5 C16 C3 6.8(4) . . . . ?
N2 C5 C16 C9 -172.6(2) . . . . ?
N3 N2 C5 S1 -0.5(3) . . . . ?
N3 N2 C5 C16 -179.9(2) . . . . ?
C1 N1 C4 C6 1.7(3) . . . . ?
C1 N1 C4 C12 -178.4(2) . . . . ?
C1 C11 C13 C6 1.6(4) . . . . ?
C2 C3 C16 C5 -179.0(2) . . . . ?
C2 C3 C16 C9 0.4(4) . . . . ?
C3 C2 C15 C7 0.0(4) . . . . ?
C4 N1 C1 C8 -178.9(2) . . . . ?
C4 N1 C1 C11 0.2(4) . . . . ?
C4 C6 C13 C11 0.1(4) . . . . ?
C4 C6 C17 C10 0.6(4) . . . . ?
C4 C12 C14 C10 -0.4(4) . . . . ?
C5 S1 C8 N3 0.1(2) . . . . ?
C5 S1 C8 C1 179.3(2) . . . . ?
C5 N2 N3 C8 0.6(3) . . . . ?
C6 C4 C12 C14 0.6(4) . . . . ?
C7 C9 C16 C3 -0.6(4) . . . . ?
C7 C9 C16 C5 178.8(2) . . . . ?
C8 S1 C5 N2 0.2(2) . . . . ?
C8 S1 C5 C16 179.6(2) . . . . ?
C8 C1 C11 C13 177.2(2) . . . . ?
C9 C7 C15 C2 -0.2(4) . . . . ?
C11 C1 C8 S1 -175.5(2) . . . . ?
C11 C1 C8 N3 3.5(4) . . . . ?
C12 C4 C6 C13 178.2(2) . . . . ?
C12 C4 C6 C17 -0.7(4) . . . . ?
C13 C6 C17 C10 -178.3(2) . . . . ?
C14 C10 C17 C6 -0.3(4) . . . . ?
C15 C2 C3 C16 0.0(4) . . . . ?
C15 C7 C9 C16 0.5(4) . . . . ?
C17 C6 C13 C11 178.9(3) . . . . ?
C17 C10 C14 C12 0.2(4) . . . . ?

loop_
_smtbx_masks_void_nr
_smtbx_masks_void_average_x
_smtbx_masks_void_average_y
_smtbx_masks_void_average_z
_smtbx_masks_void_volume
_smtbx_masks_void_count_electrons
_smtbx_masks_void_content
1 0.000 -0.471 0.250 115.0 36.2 '0.6 CHCl3'
2 0.000 -0.634 0.750 115.0 36.2 '0.6 CHCl3'
3 0.500 -0.639 0.250 115.0 36.2 '0.6 CHCl3'
4 0.500 -0.875 0.750 115.0 36.2 '0.6 CHCl3'
